data_4088030
loop_
_publ_author_name
'Inkpen, Michael S.'
'Du, Shuoren'
'Hildebrand, Mariana'
'White, Andrew J. P.'
'Harrison, Nicholas M.'
'Albrecht, Tim'
'Long, Nicholas J.'

_publ_section_title
;
 The Unusual Redox Properties of Fluoroferrocenes Revealed through a
 Comprehensive Study of the Haloferrocenes
;
_journal_issue 22
_journal_name_full Organometallics
_journal_page_first 5461
_journal_paper_doi 10.1021/acs.organomet.5b00811
_journal_volume 34
_journal_year 2015
_chemical_formula_moiety 'C16 H14 Fe O2 S'
_chemical_formula_sum 'C16 H14 Fe O2 S'
_chemical_formula_weight 326.18
_space_group_crystal_system monoclinic
_space_group_IT_number 14
_space_group_name_Hall '-P 2ybc'
_space_group_name_H-M_alt 'P 1 21/c 1'
_atom_sites_solution_hydrogens geom
_audit_creation_method SHELXL
_cell_angle_alpha 90
_cell_angle_beta 90.0276(19)
_cell_angle_gamma 90
_cell_formula_units_Z 8
_cell_length_a 12.7625(2)
_cell_length_b 10.8996(2)
_cell_length_c 19.5864(6)
_cell_measurement_reflns_used 6152
_cell_measurement_temperature 173
_cell_measurement_theta_max 27.2440
_cell_measurement_theta_min 2.6270
_cell_volume 2724.59(11)
_computing_cell_refinement 'CrysAlisPro, Agilent Technologies'
_computing_data_collection 'CrysAlisPro, Agilent Technologies'
_computing_data_reduction 'CrysAlisPro, Agilent Technologies'
_computing_molecular_graphics 'Bruker SHELXTL'
_computing_publication_material 'CIFTAB-2013 (Sheldrick, 2013)'
_computing_structure_refinement 'SHELXL-2013 (Sheldrick, 2013)'
_computing_structure_solution 'SHELXS-2013 (Sheldrick, 2013)'
_diffrn_ambient_temperature 173
_diffrn_detector_area_resol_mean 16.0382
_diffrn_measured_fraction_theta_full 0.999
_diffrn_measured_fraction_theta_max 0.897
_diffrn_measurement_device_type 'Agilent Xcalibur 3 E'
_diffrn_measurement_method 'omega scans'
_diffrn_radiation_type MoK\a
_diffrn_radiation_wavelength 0.71073
_diffrn_reflns_av_R_equivalents 0.0230
_diffrn_reflns_av_unetI/netI 0.0321
_diffrn_reflns_Laue_measured_fraction_full 0.999
_diffrn_reflns_Laue_measured_fraction_max 0.897
_diffrn_reflns_limit_h_max 16
_diffrn_reflns_limit_h_min -16
_diffrn_reflns_limit_k_max 14
_diffrn_reflns_limit_k_min -13
_diffrn_reflns_limit_l_max 16
_diffrn_reflns_limit_l_min -24
_diffrn_reflns_number 15788
_diffrn_reflns_point_group_measured_fraction_full 0.999
_diffrn_reflns_point_group_measured_fraction_max 0.897
_diffrn_reflns_theta_full 25.242
_diffrn_reflns_theta_max 28.229
_diffrn_reflns_theta_min 2.457
_diffrn_source 'Enhance (Mo) X-ray Source'
_exptl_absorpt_coefficient_mu 1.257
_exptl_absorpt_correction_T_max 0.795
_exptl_absorpt_correction_T_min 0.749
_exptl_absorpt_correction_type analytical
_exptl_absorpt_process_details
; 
CrysAlisPro, Agilent Technologies, 
Version 1.171.37.35 (release 13-08-2014 CrysAlis171 .NET) 
(compiled Aug 13 2014,18:06:01) 
Analytical numeric absorption correction using a multifaceted crystal 
model based on expressions derived by R.C. Clark & J.S. Reid. 
(Clark, R. C. & Reid, J. S. (1995). Acta Cryst. A51, 887-897) 
Empirical absorption correction using spherical harmonics, 
implemented in SCALE3 ABSPACK scaling algorithm. 
;
_exptl_crystal_colour Orange
_exptl_crystal_density_diffrn 1.590
_exptl_crystal_description blocks
_exptl_crystal_F_000 1344
_exptl_crystal_size_max 0.25
_exptl_crystal_size_mid 0.24
_exptl_crystal_size_min 0.22
_refine_diff_density_max 0.341
_refine_diff_density_min -0.308
_refine_diff_density_rms 0.053
_refine_ls_extinction_method none
_refine_ls_goodness_of_fit_ref 1.050
_refine_ls_hydrogen_treatment constr
_refine_ls_matrix_type full
_refine_ls_number_parameters 362
_refine_ls_number_reflns 5712
_refine_ls_number_restraints 0
_refine_ls_restrained_S_all 1.050
_refine_ls_R_factor_all 0.0336
_refine_ls_R_factor_gt 0.0289
_refine_ls_shift/su_max 0.001
_refine_ls_shift/su_mean 0.000
_refine_ls_structure_factor_coef Fsqd
_refine_ls_weighting_details 'w=1/[\s^2^(Fo^2^)+(0.0243P)^2^+0.8436P] where P=(Fo^2^+2Fc^2^)/3'
_refine_ls_weighting_scheme calc
_refine_ls_wR_factor_gt 0.0592
_refine_ls_wR_factor_ref 0.0614
_reflns_Friedel_coverage 0.000
_reflns_number_gt 5275
_reflns_number_total 5712
_reflns_threshold_expression 'I > 2\s(I)'
_cod_data_source_file om5b00811_si_002.cif
_cod_data_source_block FcSO2Ph
_cod_original_cell_volume 2724.60(10)
_cod_original_sg_symbol_H-M 'P 21/c'
_cod_database_code 4088030
_shelx_space_group_comment
; 
The symmetry employed for this shelxl refinement is uniquely defined 
by the following loop, which should always be used as a source of 
symmetry information in preference to the above space-group names. 
They are only intended as comments. 
;
_shelxl_version_number 2013-4

loop_
_space_group_symop_operation_xyz
'x, y, z'
'-x, y+1/2, -z+1/2'
'-x, -y, -z'
'x, -y-1/2, z-1/2'

loop_
_atom_site_label
_atom_site_type_symbol
_atom_site_fract_x
_atom_site_fract_y
_atom_site_fract_z
_atom_site_U_iso_or_equiv
_atom_site_adp_type
_atom_site_occupancy
_atom_site_site_symmetry_order
_atom_site_calc_flag
_atom_site_refinement_flags_posn
_atom_site_refinement_flags_adp
Fe1A Fe 0.01520(3) 0.26523(3) 0.06763(2) 0.02436(9) Uani 1 1 d . .
C1A C 0.06272(18) 0.2752(2) 0.16502(13) 0.0239(5) Uani 1 1 d . .
C2A C 0.09868(19) 0.3813(3) 0.12905(13) 0.0296(6) Uani 1 1 d . .
H2AA H 0.0815 0.4688 0.1397 0.035 Uiso 1 1 calc R U
C3A C 0.16264(19) 0.3382(3) 0.07513(14) 0.0343(7) Uani 1 1 d . .
H3AA H 0.1974 0.3907 0.0399 0.041 Uiso 1 1 calc R U
C4A C 0.16758(19) 0.2091(3) 0.07821(15) 0.0370(7) Uani 1 1 d . .
H4AA H 0.2064 0.1552 0.0455 0.044 Uiso 1 1 calc R U
C5A C 0.1059(2) 0.1677(3) 0.13444(13) 0.0303(6) Uani 1 1 d . .
H5AA H 0.0952 0.0808 0.1494 0.036 Uiso 1 1 calc R U
C6A C -0.14263(19) 0.2346(3) 0.06291(16) 0.0430(8) Uani 1 1 d . .
H6AA H -0.1896 0.2172 0.1026 0.052 Uiso 1 1 calc R U
C7A C -0.0894(2) 0.1462(3) 0.02335(14) 0.0363(7) Uani 1 1 d . .
H7AA H -0.0918 0.0553 0.0299 0.044 Uiso 1 1 calc R U
C8A C -0.0324(2) 0.2097(3) -0.02715(13) 0.0325(6) Uani 1 1 d . .
H8AA H 0.0134 0.1710 -0.0626 0.039 Uiso 1 1 calc R U
C9A C -0.0497(2) 0.3361(3) -0.01930(14) 0.0367(7) Uani 1 1 d . .
H9AA H -0.0195 0.4028 -0.0483 0.044 Uiso 1 1 calc R U
C10A C -0.1184(2) 0.3516(3) 0.03658(16) 0.0418(8) Uani 1 1 d . .
H10A H -0.1454 0.4317 0.0543 0.050 Uiso 1 1 calc R U
S11A S -0.01002(5) 0.28006(5) 0.24036(3) 0.02158(12) Uani 1 1 d . .
O12A O -0.06713(12) 0.39435(15) 0.24203(9) 0.0286(4) Uani 1 1 d . .
O13A O -0.06640(13) 0.16703(15) 0.24845(9) 0.0293(4) Uani 1 1 d . .
C14A C 0.08962(18) 0.2862(2) 0.30305(12) 0.0203(5) Uani 1 1 d . .
C15A C 0.13033(18) 0.4001(2) 0.32142(13) 0.0259(5) Uani 1 1 d . .
H15A H 0.1035 0.4735 0.3019 0.031 Uiso 1 1 calc R U
C16A C 0.2111(2) 0.4038(3) 0.36890(13) 0.0298(6) Uani 1 1 d . .
H16A H 0.2402 0.4804 0.3821 0.036 Uiso 1 1 calc R U
C17A C 0.2493(2) 0.2968(3) 0.39704(15) 0.0338(7) Uani 1 1 d . .
H17A H 0.3045 0.3002 0.4295 0.041 Uiso 1 1 calc R U
C18A C 0.2082(2) 0.1853(3) 0.37849(14) 0.0306(6) Uani 1 1 d . .
H18A H 0.2348 0.1124 0.3986 0.037 Uiso 1 1 calc R U
C19A C 0.12819(19) 0.1780(2) 0.33075(13) 0.0258(6) Uani 1 1 d . .
H19A H 0.1005 0.1008 0.3173 0.031 Uiso 1 1 calc R U
Fe1B Fe 0.51957(3) 0.32433(3) 0.19807(2) 0.02181(8) Uani 1 1 d . .
C1B C 0.56555(18) 0.2968(2) 0.10121(12) 0.0211(5) Uani 1 1 d . .
C2B C 0.60701(18) 0.2028(2) 0.14398(13) 0.0242(5) Uani 1 1 d . .
H2BA H 0.5936 0.1127 0.1396 0.029 Uiso 1 1 calc R U
C3B C 0.67036(18) 0.2599(3) 0.19366(13) 0.0296(6) Uani 1 1 d . .
H3BA H 0.7084 0.2173 0.2315 0.035 Uiso 1 1 calc R U
C4B C 0.66943(18) 0.3884(3) 0.18190(13) 0.0311(6) Uani 1 1 d . .
H4BA H 0.7063 0.4514 0.2102 0.037 Uiso 1 1 calc R U
C5B C 0.60444(18) 0.4129(2) 0.12461(12) 0.0243(5) Uani 1 1 d . .
H5BA H 0.5889 0.4952 0.1045 0.029 Uiso 1 1 calc R U
C6B C 0.36077(19) 0.3399(3) 0.20186(15) 0.0448(8) Uani 1 1 d . .
H6BA H 0.3119 0.3414 0.1620 0.054 Uiso 1 1 calc R U
C7B C 0.4077(2) 0.4422(3) 0.23323(14) 0.0359(6) Uani 1 1 d . .
H7BA H 0.3988 0.5297 0.2190 0.043 Uiso 1 1 calc R U
C8B C 0.4689(2) 0.4006(3) 0.28733(13) 0.0371(7) Uani 1 1 d . .
H8BA H 0.5118 0.4534 0.3184 0.044 Uiso 1 1 calc R U
C9B C 0.4615(2) 0.2737(3) 0.29068(15) 0.0442(8) Uani 1 1 d . .
H9BA H 0.4973 0.2197 0.3247 0.053 Uiso 1 1 calc R U
C10B C 0.3943(2) 0.2344(3) 0.23829(19) 0.0501(9) Uani 1 1 d . .
H10B H 0.3735 0.1477 0.2285 0.060 Uiso 1 1 calc R U
S11B S 0.48981(5) 0.27007(5) 0.02882(3) 0.01955(12) Uani 1 1 d . .
O12B O 0.43286(13) 0.15735(14) 0.03883(9) 0.0284(4) Uani 1 1 d . .
O13B O 0.43193(13) 0.37879(14) 0.01113(8) 0.0261(4) Uani 1 1 d . .
C14B C 0.58621(18) 0.2442(2) -0.03429(12) 0.0201(5) Uani 1 1 d . .
C15B C 0.6145(2) 0.1247(2) -0.04964(13) 0.0274(6) Uani 1 1 d . .
H15B H 0.5807 0.0576 -0.0278 0.033 Uiso 1 1 calc R U
C16B C 0.6924(2) 0.1044(3) -0.09716(14) 0.0317(6) Uani 1 1 d . .
H16B H 0.7116 0.0229 -0.1088 0.038 Uiso 1 1 calc R U
C17B C 0.7423(2) 0.2019(3) -0.12782(14) 0.0333(7) Uani 1 1 d . .
H17B H 0.7962 0.1871 -0.1602 0.040 Uiso 1 1 calc R U
C18B C 0.7146(2) 0.3213(3) -0.11189(14) 0.0297(6) Uani 1 1 d . .
H18B H 0.7496 0.3881 -0.1331 0.036 Uiso 1 1 calc R U
C19B C 0.63564(19) 0.3432(2) -0.06486(13) 0.0249(5) Uani 1 1 d . .
H19B H 0.6157 0.4248 -0.0538 0.030 Uiso 1 1 calc R U

loop_
_atom_site_aniso_label
_atom_site_aniso_U_11
_atom_site_aniso_U_22
_atom_site_aniso_U_33
_atom_site_aniso_U_23
_atom_site_aniso_U_13
_atom_site_aniso_U_12
Fe1A 0.01660(15) 0.0394(2) 0.01710(17) 0.00121(14) 0.00060(14) 0.00233(17)
C1A 0.0192(11) 0.0341(14) 0.0184(13) 0.0038(10) -0.0005(10) 0.0018(11)
C2A 0.0227(12) 0.0440(16) 0.0219(14) 0.0072(12) -0.0053(11) -0.0059(12)
C3A 0.0182(12) 0.062(2) 0.0223(14) 0.0128(13) -0.0009(11) -0.0064(13)
C4A 0.0191(13) 0.068(2) 0.0241(15) 0.0011(14) 0.0009(11) 0.0145(13)
C5A 0.0271(13) 0.0410(16) 0.0226(14) 0.0042(12) 0.0002(11) 0.0083(12)
C6A 0.0162(12) 0.085(2) 0.0283(16) -0.0074(16) 0.0040(12) -0.0034(15)
C7A 0.0312(14) 0.0475(17) 0.0303(16) -0.0046(13) -0.0011(12) -0.0076(13)
C8A 0.0248(13) 0.0531(17) 0.0197(14) -0.0041(11) -0.0032(11) 0.0004(13)
C9A 0.0310(15) 0.0503(18) 0.0288(16) 0.0093(13) -0.0114(12) 0.0018(13)
C10A 0.0294(15) 0.0553(19) 0.0406(18) -0.0112(15) -0.0146(14) 0.0164(14)
S11A 0.0197(3) 0.0252(3) 0.0198(3) 0.0001(2) 0.0023(2) 0.0005(3)
O12A 0.0239(8) 0.0293(9) 0.0327(10) 0.0008(8) 0.0010(8) 0.0058(8)
O13A 0.0295(9) 0.0298(9) 0.0288(10) -0.0032(8) 0.0023(8) -0.0064(8)
C14A 0.0197(11) 0.0237(12) 0.0176(12) 0.0015(10) 0.0073(10) 0.0021(10)
C15A 0.0257(12) 0.0266(13) 0.0255(14) 0.0014(11) 0.0039(11) 0.0008(11)
C16A 0.0281(13) 0.0361(15) 0.0251(14) -0.0063(11) 0.0029(11) -0.0047(12)
C17A 0.0202(12) 0.061(2) 0.0205(14) -0.0009(13) 0.0005(10) 0.0036(13)
C18A 0.0295(14) 0.0366(15) 0.0257(15) 0.0078(12) 0.0060(11) 0.0116(13)
C19A 0.0272(13) 0.0249(13) 0.0254(14) -0.0008(10) 0.0073(11) 0.0043(11)
Fe1B 0.01773(15) 0.03079(17) 0.01690(16) 0.00176(14) 0.00249(14) 0.00205(16)
C1B 0.0183(11) 0.0290(13) 0.0162(12) 0.0005(10) 0.0046(10) -0.0001(11)
C2B 0.0246(12) 0.0251(12) 0.0230(14) 0.0076(10) 0.0060(11) 0.0058(11)
C3B 0.0190(11) 0.0494(17) 0.0203(14) 0.0079(12) 0.0026(10) 0.0084(12)
C4B 0.0207(12) 0.0497(17) 0.0229(14) -0.0042(12) 0.0021(11) -0.0064(12)
C5B 0.0229(12) 0.0275(13) 0.0225(13) 0.0002(10) 0.0043(10) -0.0056(11)
C6B 0.0151(12) 0.092(3) 0.0277(16) -0.0080(17) 0.0007(12) 0.0065(15)
C7B 0.0307(13) 0.0423(16) 0.0345(16) 0.0009(13) 0.0089(12) 0.0121(13)
C8B 0.0263(13) 0.0587(18) 0.0263(15) -0.0124(12) 0.0029(12) 0.0096(14)
C9B 0.0397(17) 0.063(2) 0.0297(16) 0.0177(14) 0.0185(14) 0.0183(16)
C10B 0.0405(17) 0.0434(18) 0.066(2) -0.0097(17) 0.0401(18) -0.0162(15)
S11B 0.0192(3) 0.0186(2) 0.0208(3) -0.0009(2) 0.0007(2) -0.0019(2)
O12B 0.0267(9) 0.0239(9) 0.0347(10) -0.0034(8) 0.0047(8) -0.0074(8)
O13B 0.0272(9) 0.0238(9) 0.0272(10) 0.0005(7) -0.0013(8) 0.0039(8)
C14B 0.0210(11) 0.0247(12) 0.0146(12) -0.0013(10) -0.0022(10) -0.0006(10)
C15B 0.0314(14) 0.0223(12) 0.0285(15) -0.0014(10) 0.0006(11) 0.0013(11)
C16B 0.0351(14) 0.0338(15) 0.0261(15) -0.0061(12) -0.0023(12) 0.0093(13)
C17B 0.0229(13) 0.0575(19) 0.0195(14) -0.0010(13) 0.0018(10) 0.0069(13)
C18B 0.0239(12) 0.0419(16) 0.0232(14) 0.0067(12) -0.0002(11) -0.0041(12)
C19B 0.0253(12) 0.0261(13) 0.0234(13) 0.0007(11) -0.0012(11) -0.0011(11)

loop_
_atom_type_symbol
_atom_type_description
_atom_type_scat_dispersion_real
_atom_type_scat_dispersion_imag
_atom_type_scat_source
C C 0.0033 0.0016 'International Tables Vol C Tables 4.2.6.8 and 6.1.1.4'
H H 0.0000 0.0000 'International Tables Vol C Tables 4.2.6.8 and 6.1.1.4'
Fe Fe 0.3463 0.8444 'International Tables Vol C Tables 4.2.6.8 and 6.1.1.4'
O O 0.0106 0.0060 'International Tables Vol C Tables 4.2.6.8 and 6.1.1.4'
S S 0.1246 0.1234 'International Tables Vol C Tables 4.2.6.8 and 6.1.1.4'

loop_
_geom_angle_atom_site_label_1
_geom_angle_atom_site_label_2
_geom_angle_atom_site_label_3
_geom_angle
C1A Fe1A C10A 120.74(11)
C1A Fe1A C6A 110.47(11)
C10A Fe1A C6A 40.41(13)
C1A Fe1A C9A 153.44(11)
C10A Fe1A C9A 40.48(12)
C6A Fe1A C9A 68.00(12)
C1A Fe1A C8A 165.87(10)
C10A Fe1A C8A 67.56(11)
C6A Fe1A C8A 67.56(11)
C9A Fe1A C8A 40.15(11)
C1A Fe1A C2A 41.34(9)
C10A Fe1A C2A 108.97(12)
C6A Fe1A C2A 129.87(12)
C9A Fe1A C2A 117.84(11)
C8A Fe1A C2A 150.66(11)
C1A Fe1A C5A 41.26(10)
C10A Fe1A C5A 154.63(12)
C6A Fe1A C5A 120.11(12)
C9A Fe1A C5A 163.38(11)
C8A Fe1A C5A 126.49(11)
C2A Fe1A C5A 69.55(11)
C1A Fe1A C3A 68.48(10)
C10A Fe1A C3A 127.58(12)
C6A Fe1A C3A 166.45(14)
C9A Fe1A C3A 106.54(11)
C8A Fe1A C3A 116.90(11)
C2A Fe1A C3A 40.46(11)
C5A Fe1A C3A 68.67(11)
C1A Fe1A C4A 68.49(10)
C10A Fe1A C4A 163.93(13)
C6A Fe1A C4A 152.99(13)
C9A Fe1A C4A 125.51(11)
C8A Fe1A C4A 106.53(11)
C2A Fe1A C4A 68.36(12)
C5A Fe1A C4A 40.80(10)
C3A Fe1A C4A 40.27(11)
C1A Fe1A C7A 129.24(11)
C10A Fe1A C7A 67.82(12)
C6A Fe1A C7A 40.26(12)
C9A Fe1A C7A 67.90(11)
C8A Fe1A C7A 40.25(10)
C2A Fe1A C7A 167.90(10)
C5A Fe1A C7A 108.04(12)
C3A Fe1A C7A 150.79(11)
C4A Fe1A C7A 118.09(12)
C5A C1A C2A 109.5(2)
C5A C1A S11A 125.85(19)
C2A C1A S11A 124.3(2)
C5A C1A Fe1A 70.91(14)
C2A C1A Fe1A 70.85(14)
S11A C1A Fe1A 130.23(13)
C3A C2A C1A 106.5(2)
C3A C2A Fe1A 69.89(15)
C1A C2A Fe1A 67.80(14)
C4A C3A C2A 109.0(2)
C4A C3A Fe1A 69.91(15)
C2A C3A Fe1A 69.65(14)
C3A C4A C5A 108.9(2)
C3A C4A Fe1A 69.82(15)
C5A C4A Fe1A 69.46(14)
C4A C5A C1A 106.1(2)
C4A C5A Fe1A 69.75(14)
C1A C5A Fe1A 67.82(14)
C7A C6A C10A 108.1(3)
C7A C6A Fe1A 70.23(15)
C10A C6A Fe1A 69.66(16)
C8A C7A C6A 107.4(3)
C8A C7A Fe1A 69.54(15)
C6A C7A Fe1A 69.50(16)
C9A C8A C7A 108.9(2)
C9A C8A Fe1A 69.91(15)
C7A C8A Fe1A 70.22(15)
C8A C9A C10A 107.5(3)
C8A C9A Fe1A 69.94(15)
C10A C9A Fe1A 69.61(16)
C6A C10A C9A 108.1(3)
C6A C10A Fe1A 69.94(16)
C9A C10A Fe1A 69.91(15)
O13A S11A O12A 119.01(11)
O13A S11A C1A 109.53(11)
O12A S11A C1A 108.31(11)
O13A S11A C14A 108.43(11)
O12A S11A C14A 108.32(10)
C1A S11A C14A 101.87(11)
C19A C14A C15A 121.6(2)
C19A C14A S11A 119.59(19)
C15A C14A S11A 118.76(18)
C16A C15A C14A 118.4(2)
C17A C16A C15A 120.4(3)
C18A C17A C16A 120.5(3)
C17A C18A C19A 120.8(3)
C18A C19A C14A 118.4(2)
C1B Fe1B C2B 41.32(9)
C1B Fe1B C10B 121.59(12)
C2B Fe1B C10B 108.67(11)
C1B Fe1B C6B 109.77(11)
C2B Fe1B C6B 128.38(12)
C10B Fe1B C6B 40.80(13)
C1B Fe1B C9B 155.17(12)
C2B Fe1B C9B 119.22(11)
C10B Fe1B C9B 40.35(13)
C6B Fe1B C9B 68.11(12)
C1B Fe1B C7B 128.14(10)
C2B Fe1B C7B 166.30(11)
C10B Fe1B C7B 67.81(12)
C6B Fe1B C7B 40.40(12)
C9B Fe1B C7B 67.35(11)
C1B Fe1B C8B 164.27(11)
C2B Fe1B C8B 152.48(10)
C10B Fe1B C8B 67.37(12)
C6B Fe1B C8B 67.61(11)
C9B Fe1B C8B 39.82(11)
C7B Fe1B C8B 39.87(10)
C1B Fe1B C5B 41.44(9)
C2B Fe1B C5B 69.46(10)
C10B Fe1B C5B 156.50(13)
C6B Fe1B C5B 120.97(12)
C9B Fe1B C5B 161.55(12)
C7B Fe1B C5B 108.15(11)
C8B Fe1B C5B 125.37(11)
C1B Fe1B C3B 68.55(10)
C2B Fe1B C3B 40.41(10)
C10B Fe1B C3B 126.12(13)
C6B Fe1B C3B 164.75(14)
C9B Fe1B C3B 106.67(11)
C7B Fe1B C3B 152.45(12)
C8B Fe1B C3B 118.24(11)
C5B Fe1B C3B 68.54(10)
C1B Fe1B C4B 68.52(10)
C2B Fe1B C4B 68.31(10)
C10B Fe1B C4B 162.26(14)
C6B Fe1B C4B 154.40(13)
C9B Fe1B C4B 124.55(12)
C7B Fe1B C4B 119.22(11)
C8B Fe1B C4B 106.73(11)
C5B Fe1B C4B 40.49(10)
C3B Fe1B C4B 40.38(11)
C2B C1B C5B 108.5(2)
C2B C1B S11B 124.37(19)
C5B C1B S11B 126.88(19)
C2B C1B Fe1B 70.17(14)
C5B C1B Fe1B 70.58(13)
S11B C1B Fe1B 129.21(13)
C3B C2B C1B 107.5(2)
C3B C2B Fe1B 70.54(14)
C1B C2B Fe1B 68.51(13)
C2B C3B C4B 108.6(2)
C2B C3B Fe1B 69.05(13)
C4B C3B Fe1B 70.20(14)
C3B C4B C5B 108.6(2)
C3B C4B Fe1B 69.42(14)
C5B C4B Fe1B 69.11(13)
C4B C5B C1B 106.8(2)
C4B C5B Fe1B 70.40(14)
C1B C5B Fe1B 67.98(13)
C7B C6B C10B 107.1(3)
C7B C6B Fe1B 69.99(15)
C10B C6B Fe1B 69.57(15)
C8B C7B C6B 108.3(3)
C8B C7B Fe1B 70.12(15)
C6B C7B Fe1B 69.62(15)
C9B C8B C7B 108.8(3)
C9B C8B Fe1B 69.88(16)
C7B C8B Fe1B 70.01(15)
C8B C9B C10B 108.1(3)
C8B C9B Fe1B 70.30(16)
C10B C9B Fe1B 69.77(16)
C9B C10B C6B 107.7(3)
C9B C10B Fe1B 69.88(16)
C6B C10B Fe1B 69.63(15)
O13B S11B O12B 118.43(10)
O13B S11B C1B 110.08(11)
O12B S11B C1B 108.17(11)
O13B S11B C14B 108.71(10)
O12B S11B C14B 108.07(11)
C1B S11B C14B 102.12(11)
C15B C14B C19B 121.3(2)
C15B C14B S11B 118.94(18)
C19B C14B S11B 119.64(18)
C16B C15B C14B 119.0(2)
C17B C16B C15B 120.3(3)
C16B C17B C18B 120.6(3)
C17B C18B C19B 119.8(3)
C18B C19B C14B 118.9(2)

loop_
_geom_bond_atom_site_label_1
_geom_bond_atom_site_label_2
_geom_bond_distance
Fe1A C1A 2.004(3)
Fe1A C10A 2.040(3)
Fe1A C6A 2.044(3)
Fe1A C9A 2.044(3)
Fe1A C8A 2.045(3)
Fe1A C2A 2.045(3)
Fe1A C5A 2.045(3)
Fe1A C3A 2.048(2)
Fe1A C4A 2.049(2)
Fe1A C7A 2.054(3)
C1A C5A 1.427(3)
C1A C2A 1.430(3)
C1A S11A 1.745(2)
C2A C3A 1.415(4)
C3A C4A 1.410(4)
C4A C5A 1.427(4)
C6A C7A 1.410(4)
C6A C10A 1.410(5)
C7A C8A 1.410(4)
C8A C9A 1.404(4)
C9A C10A 1.413(4)
S11A O13A 1.4355(17)
S11A O12A 1.4437(17)
S11A C14A 1.769(2)
C14A C19A 1.389(3)
C14A C15A 1.393(3)
C15A C16A 1.389(3)
C16A C17A 1.379(4)
C17A C18A 1.372(4)
C18A C19A 1.386(4)
Fe1B C1B 2.009(2)
Fe1B C2B 2.031(2)
Fe1B C10B 2.034(3)
Fe1B C6B 2.035(2)
Fe1B C9B 2.036(3)
Fe1B C7B 2.040(3)
Fe1B C8B 2.041(2)
Fe1B C5B 2.043(2)
Fe1B C3B 2.050(2)
Fe1B C4B 2.061(2)
C1B C2B 1.425(3)
C1B C5B 1.434(3)
C1B S11B 1.740(2)
C2B C3B 1.410(4)
C3B C4B 1.419(4)
C4B C5B 1.420(3)
C6B C7B 1.407(4)
C6B C10B 1.419(4)
C7B C8B 1.392(4)
C8B C9B 1.389(4)
C9B C10B 1.404(5)
S11B O13B 1.4387(16)
S11B O12B 1.4409(16)
S11B C14B 1.767(2)
C14B C15B 1.385(3)
C14B C19B 1.387(3)
C15B C16B 1.380(3)
C16B C17B 1.377(4)
C17B C18B 1.384(4)
C18B C19B 1.386(4)
